data_2013644
loop_
_publ_author_name
'Ana Mar\'ia Atria'
'Piedad Cort\'es'
'Mar\'ia Teresa Garland'
'Ricardo Baggio'

_publ_section_title
;
 Two isomorphous imidazole (Him) complexes:
 [<i>M</i>Cl~2~(Him)~2~(H~2~O)~2~] (<i>M</i>=Co and Ni)
;
_journal_issue 10
_journal_name_full 'Acta Crystallographica Section C'
_journal_page_first m396
_journal_page_last m398
_journal_paper_doi 10.1107/S0108270103018080
_journal_volume 59
_journal_year 2003
_chemical_formula_iupac '[Ni Cl2 (C3 H4 N2)2 (H2 O)2]'
_chemical_formula_moiety 'C6 H12 Cl2 N4 Ni O2'
_chemical_formula_sum 'C6 H12 Cl2 N4 Ni O2'
_chemical_formula_weight 301.80
_chemical_name_systematic
;
aquadichlorobis(1H-imidazole)nickel(II)
;
_space_group_IT_number 61
_symmetry_cell_setting orthorhombic
_symmetry_space_group_name_Hall '-P 2ac 2ab'
_symmetry_space_group_name_H-M 'P b c a'
_atom_sites_solution_hydrogens geom
_atom_sites_solution_primary direct
_atom_sites_solution_secondary difmap
_audit_creation_method SHELXL-97
_cell_angle_alpha 90.00
_cell_angle_beta 90.00
_cell_angle_gamma 90.00
_cell_formula_units_Z 4
_cell_length_a 9.1185(7)
_cell_length_b 7.9344(6)
_cell_length_c 15.5636(12)
_cell_measurement_reflns_used 123
_cell_measurement_temperature 293(2)
_cell_measurement_theta_max 24.67
_cell_measurement_theta_min 3.01
_cell_volume 1126.02(15)
_computing_cell_refinement SMART-NT
_computing_data_collection 'SMART-NT (Bruker, 2001)'
_computing_data_reduction 'SAINT-NT (Bruker, 2002)'
_computing_molecular_graphics 'SHELXTL-NT (Sheldrick, 1994)'
_computing_publication_material SHELXTL-NT
_computing_structure_refinement 'SHELXL97 (Sheldrick, 1997)'
_computing_structure_solution 'SHELXS97 (Sheldrick, 1997)'
_diffrn_ambient_temperature 293(2)
_diffrn_measured_fraction_theta_full 1.000
_diffrn_measured_fraction_theta_max 0.956
_diffrn_measurement_device_type 'Bruker SMART Apex CCD area-detector'
_diffrn_measurement_method '\f and \w scans'
_diffrn_radiation_monochromator graphite
_diffrn_radiation_source 'fine-focus sealed tube'
_diffrn_radiation_type MoK\a
_diffrn_radiation_wavelength 0.71073
_diffrn_reflns_av_R_equivalents 0.0434
_diffrn_reflns_av_sigmaI/netI 0.0264
_diffrn_reflns_limit_h_max 8
_diffrn_reflns_limit_h_min -11
_diffrn_reflns_limit_k_max 10
_diffrn_reflns_limit_k_min -10
_diffrn_reflns_limit_l_max 18
_diffrn_reflns_limit_l_min -19
_diffrn_reflns_number 6136
_diffrn_reflns_theta_full 26.00
_diffrn_reflns_theta_max 28.03
_diffrn_reflns_theta_min 2.62
_exptl_absorpt_coefficient_mu 2.183
_exptl_absorpt_correction_T_max 0.96
_exptl_absorpt_correction_T_min 0.82
_exptl_absorpt_correction_type multi-scan
_exptl_absorpt_process_details '(SADABS in SAINT-NT; Bruker, 2002)'
_exptl_crystal_colour 'pale green'
_exptl_crystal_density_diffrn 1.780
_exptl_crystal_density_method 'not measured'
_exptl_crystal_description plate
_exptl_crystal_F_000 616
_exptl_crystal_size_max 0.20
_exptl_crystal_size_mid 0.20
_exptl_crystal_size_min 0.02
_refine_diff_density_max 0.504
_refine_diff_density_min -0.362
_refine_ls_extinction_method none
_refine_ls_goodness_of_fit_ref 1.270
_refine_ls_hydrogen_treatment mixed
_refine_ls_matrix_type full
_refine_ls_number_parameters 94
_refine_ls_number_reflns 1301
_refine_ls_number_restraints 4
_refine_ls_restrained_S_all 1.269
_refine_ls_R_factor_all 0.0368
_refine_ls_R_factor_gt 0.0283
_refine_ls_shift/su_max 0.005
_refine_ls_shift/su_mean 0.002
_refine_ls_structure_factor_coef Fsqd
_refine_ls_weighting_details 'calc w=1/[\s^2^(Fo^2^)+(0.0210P)^2^] where P=(Fo^2^+2Fc^2^)/3'
_refine_ls_weighting_scheme calc
_refine_ls_wR_factor_gt 0.0594
_refine_ls_wR_factor_ref 0.0616
_reflns_number_gt 1018
_reflns_number_total 1301
_reflns_threshold_expression I>2\s(I)
_cod_data_source_file jz1575.cif
_cod_data_source_block II
_cod_depositor_comments
;
The following automatic conversions were performed:
'_symmetry_cell_setting' value 'Orthorhombic' changed to 'orthorhombic'
according to '/home/saulius/struct/CIF-dictionaries/cif_core.dic'
dictionary named 'cif_core.dic' version 2.4.1 from 2010-06-29.

Automatic conversion script
Id: cif_fix_enum 1527 2010-12-29 10:47:43Z saulius 

The following automatic conversions were performed:

'_symmetry_cell_setting' value 'Orthorhombic' changed to
'orthorhombic' according to
/home/saulius/struct/CIF-dictionaries/cif_core.dic dictionary named
'cif_core.dic' version 2.4.1 from 2010-06-29.

Automatic conversion script
Id: cif_fix_values 1715 2011-07-08 13:25:40Z adriana 
;
_cod_database_code 2013644

loop_
_symmetry_equiv_pos_as_xyz
'x, y, z'
'-x+1/2, -y, z+1/2'
'-x, y+1/2, -z+1/2'
'x+1/2, -y+1/2, -z'
'-x, -y, -z'
'x-1/2, y, -z-1/2'
'x, -y-1/2, z-1/2'
'-x-1/2, y-1/2, z'

loop_
_atom_site_label
_atom_site_fract_x
_atom_site_fract_y
_atom_site_fract_z
_atom_site_U_iso_or_equiv
_atom_site_adp_type
_atom_site_calc_flag
_atom_site_refinement_flags
_atom_site_occupancy
_atom_site_disorder_assembly
_atom_site_disorder_group
_atom_site_type_symbol
Ni 0.5000 0.0000 0.5000 0.02326(12) Uani d S 1 . . Ni
Cl 0.75208(5) 0.00267(5) 0.55406(3) 0.03067(13) Uani d . 1 . . Cl
N1 0.57133(16) 0.07778(19) 0.38132(9) 0.0293(3) Uani d . 1 . . N
C1 0.5106(2) 0.1989(3) 0.32937(14) 0.0371(5) Uani d . 1 . . C
H1 0.434(2) 0.268(3) 0.3512(14) 0.056(7) Uiso d . 1 . . H
N2 0.6774(2) 0.0728(2) 0.25570(11) 0.0471(5) Uani d D 1 . . N
H2N 0.733(2) 0.035(2) 0.2167(10) 0.040(6) Uiso d D 1 . . H
C2 0.5746(3) 0.1964(3) 0.25187(14) 0.0456(5) Uani d . 1 . . C
H2 0.562(2) 0.254(3) 0.2045(13) 0.051(7) Uiso d . 1 . . H
C3 0.6720(3) 0.0056(3) 0.33410(14) 0.0406(5) Uani d . 1 . . C
H3 0.728(2) -0.084(3) 0.3501(13) 0.053(7) Uiso d . 1 . . H
O1W 0.47419(16) 0.25030(17) 0.53979(9) 0.0322(3) Uani d D 1 . . O
H1WA 0.5536(15) 0.306(3) 0.5413(15) 0.072(8) Uiso d D 1 . . H
H1WB 0.4105(18) 0.303(3) 0.5109(13) 0.074(9) Uiso d D 1 . . H

loop_
_atom_site_aniso_label
_atom_site_aniso_U_11
_atom_site_aniso_U_22
_atom_site_aniso_U_33
_atom_site_aniso_U_12
_atom_site_aniso_U_13
_atom_site_aniso_U_23
Ni 0.0232(2) 0.02426(19) 0.02231(18) 0.00010(13) 0.00004(12) 0.00056(12)
Cl 0.0255(3) 0.0321(3) 0.0344(2) -0.00176(16) -0.00408(19) 0.0031(2)
N1 0.0282(8) 0.0332(8) 0.0266(8) -0.0003(7) 0.0022(7) 0.0010(7)
C1 0.0366(12) 0.0408(12) 0.0339(11) 0.0018(9) -0.0003(9) 0.0069(9)
N2 0.0496(12) 0.0583(12) 0.0334(10) -0.0055(10) 0.0163(9) -0.0050(9)
C2 0.0489(14) 0.0563(14) 0.0317(12) -0.0068(12) -0.0001(10) 0.0113(10)
C3 0.0409(13) 0.0436(13) 0.0374(11) 0.0040(10) 0.0080(10) 0.0033(10)
O1W 0.0306(7) 0.0278(7) 0.0381(7) 0.0009(6) -0.0044(6) -0.0012(6)

loop_
_atom_type_symbol
_atom_type_description
_atom_type_scat_dispersion_real
_atom_type_scat_dispersion_imag
_atom_type_scat_source
C C 0.0033 0.0016 'International Tables Vol C Tables 4.2.6.8 and 6.1.1.4'
H H 0.0000 0.0000 'International Tables Vol C Tables 4.2.6.8 and 6.1.1.4'
N N 0.0061 0.0033 'International Tables Vol C Tables 4.2.6.8 and 6.1.1.4'
Cl Cl 0.1484 0.1585 'International Tables Vol C Tables 4.2.6.8 and 6.1.1.4'
Ni Ni 0.3393 1.1124 'International Tables Vol C Tables 4.2.6.8 and 6.1.1.4'
O O 0.0106 0.0060 'International Tables Vol C Tables 4.2.6.8 and 6.1.1.4'

loop_
_geom_angle_atom_site_label_1
_geom_angle_atom_site_label_2
_geom_angle_atom_site_label_3
_geom_angle_site_symmetry_1
_geom_angle_site_symmetry_3
_geom_angle
N1 Ni N1 5_656 . 180.0
N1 Ni O1W 5_656 . 89.05(6)
N1 Ni O1W . . 90.95(6)
N1 Ni O1W 5_656 5_656 90.95(6)
N1 Ni O1W . 5_656 89.05(6)
O1W Ni O1W . 5_656 180.0
N1 Ni Cl 5_656 5_656 90.52(4)
N1 Ni Cl . 5_656 89.48(4)
O1W Ni Cl . 5_656 90.25(4)
O1W Ni Cl 5_656 5_656 89.75(4)
N1 Ni Cl 5_656 . 89.48(4)
N1 Ni Cl . . 90.52(4)
O1W Ni Cl . . 89.75(4)
O1W Ni Cl 5_656 . 90.25(4)
Cl Ni Cl 5_656 . 180.0
C3 N1 C1 . . 105.01(17)
C3 N1 Ni . . 126.59(14)
C1 N1 Ni . . 127.77(13)
C2 C1 N1 . . 110.1(2)
C2 C1 H1 . . 130.6(13)
N1 C1 H1 . . 119.3(13)
C3 N2 C2 . . 107.70(19)
C3 N2 H2N . . 122.3(13)
C2 N2 H2N . . 129.8(13)
C1 C2 N2 . . 105.76(19)
C1 C2 H2 . . 134.1(15)
N2 C2 H2 . . 120.2(15)
N1 C3 N2 . . 111.4(2)
N1 C3 H3 . . 125.7(13)
N2 C3 H3 . . 122.8(13)
Ni O1W H1WA . . 114.1(17)
Ni O1W H1WB . . 113.0(16)
H1WA O1W H1WB . . 110(2)

loop_
_geom_bond_atom_site_label_1
_geom_bond_atom_site_label_2
_geom_bond_site_symmetry_2
_geom_bond_distance
_geom_bond_publ_flag
Ni N1 5_656 2.0532(14) ?
Ni N1 . 2.0532(14) ?
Ni O1W . 2.0935(13) ?
Ni O1W 5_656 2.0935(13) ?
Ni Cl 5_656 2.4478(5) ?
Ni Cl . 2.4478(5) ?
N1 C3 . 1.308(3) ?
N1 C1 . 1.372(2) ?
C1 C2 . 1.340(3) ?
C1 H1 . 0.95(2) ?
N2 C3 . 1.333(3) ?
N2 C2 . 1.358(3) ?
N2 H2N . 0.847(9) ?
C2 H2 . 0.87(2) ?
C3 H3 . 0.91(2) ?
O1W H1WA . 0.850(9) ?
O1W H1WB . 0.847(15) ?

loop_
_geom_hbond_atom_site_label_D
_geom_hbond_atom_site_label_H
_geom_hbond_atom_site_label_A
_geom_hbond_site_symmetry_A
_geom_hbond_distance_DH
_geom_hbond_distance_HA
_geom_hbond_distance_DA
_geom_hbond_angle_DHA
N2 H2N Cl 2_654 0.847(9) 2.553(15) 3.2591(17) 141.6(18)
O1W H1WA Cl 8_765 0.850(9) 2.368(11) 3.2077(14) 170(2)
O1W H1WB Cl 4_456 0.847(15) 2.340(11) 3.1744(15) 168(2)
